data_7047727
loop_
_publ_author_name
'Alaji, Zahra'
'Safaei, Elham'
'Yi, Hong'
'Cong, Hengjiang'
'Wojtczak, Andrzej'
'Lei, Aiwen'

_publ_section_title
;
 Redox active ligand and metal cooperation for C(sp<sup>2</sup>)-H
 oxidation: extension of the galactose oxidase mechanism in water-mediated
 amide formation.
;
_journal_issue 43
_journal_name_full 'Dalton transactions (Cambridge, England : 2003)'
_journal_page_first 15293
_journal_page_last 15297
_journal_paper_doi 10.1039/c8dt03477j
_journal_volume 47
_journal_year 2018
_chemical_formula_moiety 'C28 H33 N3 Ni O2'
_chemical_formula_sum 'C28 H33 N3 Ni O2'
_chemical_formula_weight 502.28
_space_group_crystal_system monoclinic
_space_group_IT_number 14
_space_group_name_Hall '-P 2ybc'
_space_group_name_H-M_alt 'P 1 21/c 1'
_symmetry_space_group_name_Hall '-P 2ybc'
_symmetry_space_group_name_H-M 'P 1 21/c 1'
_atom_sites_solution_hydrogens difmap
_atom_sites_solution_primary direct
_atom_sites_solution_secondary difmap
_audit_creation_method SHELXL-2016/6
_audit_update_record
;
2018-02-24 deposited with the CCDC.
2018-09-28 downloaded from the CCDC.
;
_cell_angle_alpha 90
_cell_angle_beta 104.524(7)
_cell_angle_gamma 90
_cell_formula_units_Z 4
_cell_length_a 11.5267(8)
_cell_length_b 16.6156(10)
_cell_length_c 13.6845(9)
_cell_measurement_reflns_used 9381
_cell_measurement_temperature 293(2)
_cell_measurement_theta_max 28.0309
_cell_measurement_theta_min 2.1914
_cell_volume 2537.1(3)
_computing_cell_refinement 'CrysAlisPro 1.171.38.43 (Rigaku OD, 2015)'
_computing_data_collection 'CrysAlisPro 1.171.38.43 (Rigaku OD, 2015)'
_computing_data_reduction 'CrysAlisPro 1.171.38.43 (Rigaku OD, 2015)'
_computing_publication_material 'CIFTAB-2016 (Sheldrick, 2016)'
_computing_structure_refinement 'SHELXL-2016/6 (Sheldrick, 2016)'
_computing_structure_solution 'SHELXS-2014 (Sheldrick, 2014)'
_diffrn_ambient_temperature 293(2)
_diffrn_detector_area_resol_mean 8.2564
_diffrn_measured_fraction_theta_full 0.999
_diffrn_measured_fraction_theta_max 0.890
_diffrn_measurement_device_type 'Oxford Sapphire CCD'
_diffrn_measurement_method \q/2\q
_diffrn_radiation_type MoK\a
_diffrn_radiation_wavelength 0.71073
_diffrn_reflns_av_R_equivalents 0.0235
_diffrn_reflns_av_unetI/netI 0.0225
_diffrn_reflns_Laue_measured_fraction_full 0.999
_diffrn_reflns_Laue_measured_fraction_max 0.890
_diffrn_reflns_limit_h_max 14
_diffrn_reflns_limit_h_min -14
_diffrn_reflns_limit_k_max 21
_diffrn_reflns_limit_k_min -14
_diffrn_reflns_limit_l_max 16
_diffrn_reflns_limit_l_min -16
_diffrn_reflns_number 16146
_diffrn_reflns_point_group_measured_fraction_full 0.999
_diffrn_reflns_point_group_measured_fraction_max 0.890
_diffrn_reflns_theta_full 25.000
_diffrn_reflns_theta_max 28.088
_diffrn_reflns_theta_min 2.199
_diffrn_source 'fine-focus sealed tube'
_exptl_absorpt_coefficient_mu 0.794
_exptl_absorpt_correction_T_max 0.839
_exptl_absorpt_correction_T_min 0.546
_exptl_absorpt_correction_type analytical
_exptl_absorpt_process_details 'CrysAlisPro 1.171.38.43 (Rigaku OD, 2015)'
_exptl_crystal_colour brown
_exptl_crystal_density_diffrn 1.315
_exptl_crystal_description plate
_exptl_crystal_F_000 1064
_exptl_crystal_recrystallization_method 'Re-crystallisation from solvent'
_exptl_crystal_size_max 1.225
_exptl_crystal_size_mid 0.678
_exptl_crystal_size_min 0.238
_refine_diff_density_max 0.384
_refine_diff_density_min -0.325
_refine_diff_density_rms 0.055
_refine_ls_extinction_method none
_refine_ls_goodness_of_fit_ref 1.087
_refine_ls_hydrogen_treatment constr
_refine_ls_matrix_type full
_refine_ls_number_parameters 307
_refine_ls_number_reflns 5500
_refine_ls_number_restraints 0
_refine_ls_restrained_S_all 1.087
_refine_ls_R_factor_all 0.0439
_refine_ls_R_factor_gt 0.0335
_refine_ls_shift/su_max 0.000
_refine_ls_shift/su_mean 0.000
_refine_ls_structure_factor_coef Fsqd
_refine_ls_weighting_details 'w=1/[\s^2^(Fo^2^)+(0.0462P)^2^+0.8716P] where P=(Fo^2^+2Fc^2^)/3'
_refine_ls_weighting_scheme calc
_refine_ls_wR_factor_gt 0.0862
_refine_ls_wR_factor_ref 0.0923
_reflns_Friedel_coverage 0.000
_reflns_number_gt 4538
_reflns_number_total 5500
_reflns_threshold_expression 'I > 2\s(I)'
_cod_data_source_file c8dt03477j2.cif
_cod_data_source_block e714a
_cod_depositor_comments 'Adding full bibliography for 7047724--7047728.cif.'
_cod_database_code 7047727
_shelx_shelxl_version_number 2016/6
_shelx_space_group_comment
;
The symmetry employed for this shelxl refinement is uniquely defined
by the following loop, which should always be used as a source of
symmetry information in preference to the above space-group names.
They are only intended as comments.
;
_shelx_estimated_absorpt_t_min 0.443
_shelx_estimated_absorpt_t_max 0.834

loop_
_space_group_symop_operation_xyz
'x, y, z'
'-x, y+1/2, -z+1/2'
'-x, -y, -z'
'x, -y-1/2, z-1/2'

loop_
_atom_site_label
_atom_site_type_symbol
_atom_site_fract_x
_atom_site_fract_y
_atom_site_fract_z
_atom_site_U_iso_or_equiv
_atom_site_adp_type
_atom_site_occupancy
_atom_site_site_symmetry_order
_atom_site_calc_flag
_atom_site_refinement_flags_posn
_atom_site_refinement_flags_adp
Ni1 Ni 0.02891(2) 0.14192(2) 0.95220(2) 0.02926(8) Uani 1 1 d . .
O1 O -0.11067(11) 0.16352(7) 0.85345(10) 0.0363(3) Uani 1 1 d . .
C1 C -0.15695(15) 0.23590(10) 0.86488(13) 0.0301(4) Uani 1 1 d . .
C2 C -0.26628(16) 0.26582(11) 0.80317(13) 0.0322(4) Uani 1 1 d . .
C3 C -0.29747(16) 0.34444(11) 0.82126(14) 0.0334(4) Uani 1 1 d . .
H3A H -0.368688 0.364869 0.781110 0.040 Uiso 1 1 calc R U
C4 C -0.22812(15) 0.39528(10) 0.89657(14) 0.0305(4) Uani 1 1 d . .
C5 C -0.12606(16) 0.36263(10) 0.95951(14) 0.0318(4) Uani 1 1 d . .
H5A H -0.079401 0.393478 1.011423 0.038 Uiso 1 1 calc R U
C6 C -0.09274(15) 0.28337(10) 0.94537(13) 0.0293(4) Uani 1 1 d . .
N1 N 0.00499(13) 0.24011(8) 1.00788(11) 0.0304(3) Uani 1 1 d . .
C7 C 0.05918(16) 0.26447(11) 1.09858(14) 0.0361(4) Uani 1 1 d . .
H7A H 0.035286 0.313724 1.119273 0.043 Uiso 1 1 calc R U
C8 C 0.15174(17) 0.22237(11) 1.16883(14) 0.0370(4) Uani 1 1 d . .
C9 C 0.1860(2) 0.25421(13) 1.26772(16) 0.0511(5) Uani 1 1 d . .
H9A H 0.151600 0.302099 1.281638 0.061 Uiso 1 1 calc R U
C10 C 0.2686(2) 0.21658(15) 1.34378(18) 0.0606(6) Uani 1 1 d . .
H10A H 0.288009 0.237393 1.408948 0.073 Uiso 1 1 calc R U
C11 C 0.3225(2) 0.14637(14) 1.32091(18) 0.0530(6) Uani 1 1 d . .
H11A H 0.380020 0.121063 1.371467 0.064 Uiso 1 1 calc R U
C12 C 0.29297(18) 0.11343(14) 1.22544(16) 0.0445(5) Uani 1 1 d . .
H12A H 0.332602 0.067361 1.212715 0.053 Uiso 1 1 calc R U
C13 C 0.20294(16) 0.14839(11) 1.14559(14) 0.0346(4) Uani 1 1 d . .
N2 N 0.16345(13) 0.11287(10) 1.05276(11) 0.0338(3) Uani 1 1 d . .
C14 C 0.21369(16) 0.03417(12) 1.03978(15) 0.0374(4) Uani 1 1 d . .
H14A H 0.202224 -0.000144 1.094848 0.045 Uiso 1 1 calc R U
C15 C 0.14184(16) -0.00228(11) 0.94280(15) 0.0349(4) Uani 1 1 d . .
C16 C 0.16573(18) -0.07804(12) 0.90899(17) 0.0438(5) Uani 1 1 d . .
H16A H 0.229013 -0.108621 0.946379 0.053 Uiso 1 1 calc R U
C17 C 0.09474(19) -0.10731(12) 0.81961(17) 0.0445(5) Uani 1 1 d . .
H17A H 0.109476 -0.157820 0.796032 0.053 Uiso 1 1 calc R U
C18 C 0.00119(19) -0.06047(12) 0.76539(16) 0.0430(5) Uani 1 1 d . .
H18A H -0.047259 -0.078895 0.704590 0.052 Uiso 1 1 calc R U
C19 C -0.01920(18) 0.01383(12) 0.80273(15) 0.0391(4) Uani 1 1 d . .
H19A H -0.082437 0.045037 0.766473 0.047 Uiso 1 1 calc R U
N3 N 0.05004(13) 0.04269(9) 0.89050(12) 0.0333(3) Uani 1 1 d . .
C20 C -0.34565(18) 0.21268(12) 0.72066(16) 0.0445(5) Uani 1 1 d . .
C21 C -0.3806(3) 0.13740(16) 0.7695(3) 0.0777(9) Uani 1 1 d . .
H21A H -0.309620 0.109559 0.805073 0.093 Uiso 1 1 calc R U
H21B H -0.427068 0.152214 0.815899 0.093 Uiso 1 1 calc R U
H21C H -0.427342 0.102851 0.718213 0.093 Uiso 1 1 calc R U
C22 C -0.4605(2) 0.25588(17) 0.6644(2) 0.0783(9) Uani 1 1 d . .
H22A H -0.439995 0.303685 0.633068 0.094 Uiso 1 1 calc R U
H22B H -0.506872 0.220827 0.613618 0.094 Uiso 1 1 calc R U
H22C H -0.506598 0.270190 0.711304 0.094 Uiso 1 1 calc R U
C23 C -0.2758(3) 0.19012(18) 0.64177(19) 0.0703(8) Uani 1 1 d . .
H23A H -0.254301 0.238244 0.611640 0.084 Uiso 1 1 calc R U
H23B H -0.204427 0.161186 0.674287 0.084 Uiso 1 1 calc R U
H23C H -0.325136 0.156929 0.590401 0.084 Uiso 1 1 calc R U
C24 C -0.26749(17) 0.48295(11) 0.90602(15) 0.0360(4) Uani 1 1 d . .
C25 C -0.3922(2) 0.48591(14) 0.9243(2) 0.0591(6) Uani 1 1 d . .
H25A H -0.392355 0.456983 0.984986 0.071 Uiso 1 1 calc R U
H25B H -0.414399 0.540907 0.931167 0.071 Uiso 1 1 calc R U
H25C H -0.448526 0.461703 0.868273 0.071 Uiso 1 1 calc R U
C26 C -0.2709(4) 0.52923(16) 0.8096(2) 0.0951(12) Uani 1 1 d . .
H26A H -0.192933 0.528237 0.796438 0.114 Uiso 1 1 calc R U
H26B H -0.327985 0.504754 0.754343 0.114 Uiso 1 1 calc R U
H26C H -0.293858 0.583958 0.817237 0.114 Uiso 1 1 calc R U
C27 C -0.1848(2) 0.52620(16) 0.9953(3) 0.0928(12) Uani 1 1 d . .
H27A H -0.182549 0.497030 1.056308 0.111 Uiso 1 1 calc R U
H27B H -0.105502 0.529150 0.985085 0.111 Uiso 1 1 calc R U
H27C H -0.214390 0.579611 1.000638 0.111 Uiso 1 1 calc R U
O2 O 0.33854(12) 0.03295(9) 1.04348(12) 0.0491(4) Uani 1 1 d . .
C28 C 0.3725(2) 0.08577(16) 0.9736(2) 0.0602(6) Uani 1 1 d . .
H28A H 0.457215 0.081615 0.980562 0.072 Uiso 1 1 calc R U
H28B H 0.330384 0.071227 0.906135 0.072 Uiso 1 1 calc R U
H28C H 0.352671 0.140106 0.986994 0.072 Uiso 1 1 calc R U

loop_
_atom_site_aniso_label
_atom_site_aniso_U_11
_atom_site_aniso_U_22
_atom_site_aniso_U_33
_atom_site_aniso_U_23
_atom_site_aniso_U_13
_atom_site_aniso_U_12
Ni1 0.02845(13) 0.02447(13) 0.03386(14) 0.00070(9) 0.00598(9) 0.00391(8)
O1 0.0362(7) 0.0282(6) 0.0398(7) -0.0050(5) 0.0005(6) 0.0074(5)
C1 0.0314(9) 0.0263(8) 0.0329(9) 0.0013(7) 0.0084(7) 0.0020(7)
C2 0.0319(9) 0.0312(9) 0.0322(9) 0.0014(7) 0.0056(7) 0.0020(7)
C3 0.0302(9) 0.0332(10) 0.0354(10) 0.0036(7) 0.0058(7) 0.0056(7)
C4 0.0305(9) 0.0263(9) 0.0377(9) 0.0024(7) 0.0143(7) 0.0042(7)
C5 0.0316(9) 0.0262(9) 0.0382(10) -0.0026(7) 0.0097(7) -0.0015(7)
C6 0.0285(8) 0.0256(8) 0.0333(9) 0.0031(7) 0.0070(7) 0.0020(6)
N1 0.0281(7) 0.0257(7) 0.0358(8) 0.0018(6) 0.0050(6) 0.0013(6)
C7 0.0379(10) 0.0273(9) 0.0401(10) -0.0012(7) 0.0040(8) 0.0018(7)
C8 0.0368(10) 0.0335(10) 0.0376(10) 0.0007(8) 0.0033(8) -0.0015(7)
C9 0.0594(14) 0.0407(12) 0.0446(12) -0.0051(9) -0.0030(10) 0.0043(10)
C10 0.0702(16) 0.0583(15) 0.0417(12) -0.0048(10) -0.0077(11) 0.0049(12)
C11 0.0475(12) 0.0595(14) 0.0429(12) 0.0082(10) -0.0060(10) 0.0083(10)
C12 0.0370(10) 0.0479(12) 0.0456(11) 0.0044(9) 0.0048(9) 0.0058(9)
C13 0.0290(9) 0.0355(10) 0.0386(10) 0.0059(8) 0.0073(7) 0.0005(7)
N2 0.0326(8) 0.0324(8) 0.0358(8) 0.0024(6) 0.0072(6) 0.0066(6)
C14 0.0330(9) 0.0358(10) 0.0444(11) 0.0073(8) 0.0118(8) 0.0095(8)
C15 0.0345(9) 0.0295(9) 0.0453(11) 0.0045(8) 0.0185(8) 0.0041(7)
C16 0.0421(11) 0.0320(10) 0.0616(13) 0.0058(9) 0.0208(10) 0.0100(8)
C17 0.0486(12) 0.0322(10) 0.0595(13) -0.0063(9) 0.0263(10) 0.0008(9)
C18 0.0466(11) 0.0388(11) 0.0469(12) -0.0079(9) 0.0181(9) -0.0037(9)
C19 0.0384(10) 0.0346(10) 0.0444(11) -0.0013(8) 0.0103(9) 0.0013(8)
N3 0.0329(8) 0.0280(8) 0.0409(8) 0.0020(6) 0.0130(7) 0.0034(6)
C20 0.0410(11) 0.0384(11) 0.0450(11) -0.0061(9) -0.0064(9) 0.0064(8)
C21 0.0641(17) 0.0573(16) 0.093(2) 0.0052(14) -0.0143(15) -0.0233(13)
C22 0.0631(16) 0.0688(18) 0.0771(18) -0.0218(14) -0.0309(14) 0.0230(13)
C23 0.0782(18) 0.0741(18) 0.0512(14) -0.0266(13) 0.0024(13) 0.0064(14)
C24 0.0357(9) 0.0259(9) 0.0485(11) 0.0003(8) 0.0145(8) 0.0063(7)
C25 0.0514(13) 0.0468(13) 0.0874(18) 0.0037(12) 0.0328(13) 0.0150(10)
C26 0.174(3) 0.0405(14) 0.104(2) 0.0278(15) 0.095(3) 0.0393(18)
C27 0.0590(16) 0.0421(14) 0.152(3) -0.0400(17) -0.0198(18) 0.0150(12)
O2 0.0340(7) 0.0558(9) 0.0573(9) 0.0059(7) 0.0113(7) 0.0125(6)
C28 0.0475(13) 0.0707(17) 0.0643(15) -0.0013(12) 0.0177(11) -0.0108(11)

loop_
_atom_type_symbol
_atom_type_description
_atom_type_scat_dispersion_real
_atom_type_scat_dispersion_imag
_atom_type_scat_source
C C 0.0033 0.0016 'International Tables Vol C Tables 4.2.6.8 and 6.1.1.4'
H H 0.0000 0.0000 'International Tables Vol C Tables 4.2.6.8 and 6.1.1.4'
N N 0.0061 0.0033 'International Tables Vol C Tables 4.2.6.8 and 6.1.1.4'
O O 0.0106 0.0060 'International Tables Vol C Tables 4.2.6.8 and 6.1.1.4'
Ni Ni 0.3393 1.1124 'International Tables Vol C Tables 4.2.6.8 and 6.1.1.4'

loop_
_geom_angle_atom_site_label_1
_geom_angle_atom_site_label_2
_geom_angle_atom_site_label_3
_geom_angle
N1 Ni1 O1 86.44(6)
N1 Ni1 N2 96.13(7)
O1 Ni1 N2 175.63(6)
N1 Ni1 N3 177.90(6)
O1 Ni1 N3 91.64(6)
N2 Ni1 N3 85.83(7)
C1 O1 Ni1 112.69(11)
O1 C1 C6 116.63(15)
O1 C1 C2 124.39(16)
C6 C1 C2 118.96(15)
C3 C2 C1 116.92(16)
C3 C2 C20 122.36(16)
C1 C2 C20 120.71(16)
C2 C3 C4 124.43(16)
C2 C3 H3A 117.8
C4 C3 H3A 117.8
C5 C4 C3 117.16(16)
C5 C4 C24 122.75(16)
C3 C4 C24 120.08(16)
C4 C5 C6 120.22(16)
C4 C5 H5A 119.9
C6 C5 H5A 119.9
C5 C6 C1 121.87(16)
C5 C6 N1 126.48(16)
C1 C6 N1 111.64(14)
C7 N1 C6 122.10(15)
C7 N1 Ni1 125.41(12)
C6 N1 Ni1 111.98(11)
N1 C7 C8 125.93(17)
N1 C7 H7A 117.0
C8 C7 H7A 117.0
C9 C8 C7 116.34(18)
C9 C8 C13 120.09(18)
C7 C8 C13 123.41(17)
C10 C9 C8 122.0(2)
C10 C9 H9A 119.0
C8 C9 H9A 119.0
C9 C10 C11 118.3(2)
C9 C10 H10A 120.8
C11 C10 H10A 120.8
C12 C11 C10 121.8(2)
C12 C11 H11A 119.1
C10 C11 H11A 119.1
C11 C12 C13 121.5(2)
C11 C12 H12A 119.2
C13 C12 H12A 119.2
N2 C13 C12 122.87(17)
N2 C13 C8 121.01(16)
C12 C13 C8 116.08(18)
C13 N2 C14 116.67(15)
C13 N2 Ni1 126.53(12)
C14 N2 Ni1 115.17(12)
O2 C14 N2 115.84(16)
O2 C14 C15 110.66(15)
N2 C14 C15 108.70(14)
O2 C14 H14A 107.1
N2 C14 H14A 107.1
C15 C14 H14A 107.1
N3 C15 C16 121.33(19)
N3 C15 C14 115.55(16)
C16 C15 C14 123.10(17)
C17 C16 C15 119.40(19)
C17 C16 H16A 120.3
C15 C16 H16A 120.3
C16 C17 C18 119.10(19)
C16 C17 H17A 120.5
C18 C17 H17A 120.5
C19 C18 C17 119.1(2)
C19 C18 H18A 120.4
C17 C18 H18A 120.4
N3 C19 C18 121.95(18)
N3 C19 H19A 119.0
C18 C19 H19A 119.0
C15 N3 C19 119.07(16)
C15 N3 Ni1 114.70(13)
C19 N3 Ni1 126.21(13)
C21 C20 C22 108.4(2)
C21 C20 C2 108.91(18)
C22 C20 C2 112.28(17)
C21 C20 C23 110.5(2)
C22 C20 C23 107.4(2)
C2 C20 C23 109.45(18)
C20 C21 H21A 109.5
C20 C21 H21B 109.5
H21A C21 H21B 109.5
C20 C21 H21C 109.5
H21A C21 H21C 109.5
H21B C21 H21C 109.5
C20 C22 H22A 109.5
C20 C22 H22B 109.5
H22A C22 H22B 109.5
C20 C22 H22C 109.5
H22A C22 H22C 109.5
H22B C22 H22C 109.5
C20 C23 H23A 109.5
C20 C23 H23B 109.5
H23A C23 H23B 109.5
C20 C23 H23C 109.5
H23A C23 H23C 109.5
H23B C23 H23C 109.5
C26 C24 C25 107.9(2)
C26 C24 C27 109.4(2)
C25 C24 C27 106.2(2)
C26 C24 C4 110.47(17)
C25 C24 C4 110.78(16)
C27 C24 C4 111.97(16)
C24 C25 H25A 109.5
C24 C25 H25B 109.5
H25A C25 H25B 109.5
C24 C25 H25C 109.5
H25A C25 H25C 109.5
H25B C25 H25C 109.5
C24 C26 H26A 109.5
C24 C26 H26B 109.5
H26A C26 H26B 109.5
C24 C26 H26C 109.5
H26A C26 H26C 109.5
H26B C26 H26C 109.5
C24 C27 H27A 109.5
C24 C27 H27B 109.5
H27A C27 H27B 109.5
C24 C27 H27C 109.5
H27A C27 H27C 109.5
H27B C27 H27C 109.5
C28 O2 C14 114.32(16)
O2 C28 H28A 109.5
O2 C28 H28B 109.5
H28A C28 H28B 109.5
O2 C28 H28C 109.5
H28A C28 H28C 109.5
H28B C28 H28C 109.5

loop_
_geom_bond_atom_site_label_1
_geom_bond_atom_site_label_2
_geom_bond_distance
Ni1 N1 1.8504(15)
Ni1 O1 1.8581(13)
Ni1 N2 1.8604(15)
Ni1 N3 1.8958(15)
O1 C1 1.341(2)
C1 C6 1.405(2)
C1 C2 1.419(2)
C2 C3 1.393(2)
C2 C20 1.541(3)
C3 C4 1.415(3)
C3 H3A 0.9300
C4 C5 1.383(2)
C4 C24 1.541(2)
C5 C6 1.399(2)
C5 H5A 0.9300
C6 N1 1.426(2)
N1 C7 1.306(2)
C7 C8 1.427(3)
C7 H7A 0.9300
C8 C9 1.414(3)
C8 C13 1.434(3)
C9 C10 1.372(3)
C9 H9A 0.9300
C10 C11 1.394(3)
C10 H10A 0.9300
C11 C12 1.378(3)
C11 H11A 0.9300
C12 C13 1.428(3)
C12 H12A 0.9300
C13 N2 1.371(2)
N2 C14 1.459(2)
C14 O2 1.427(2)
C14 C15 1.504(3)
C14 H14A 0.9800
C15 N3 1.345(2)
C15 C16 1.392(3)
C16 C17 1.379(3)
C16 H16A 0.9300
C17 C18 1.385(3)
C17 H17A 0.9300
C18 C19 1.379(3)
C18 H18A 0.9300
C19 N3 1.352(2)
C19 H19A 0.9300
C20 C21 1.519(3)
C20 C22 1.533(3)
C20 C23 1.546(3)
C21 H21A 0.9600
C21 H21B 0.9600
C21 H21C 0.9600
C22 H22A 0.9600
C22 H22B 0.9600
C22 H22C 0.9600
C23 H23A 0.9600
C23 H23B 0.9600
C23 H23C 0.9600
C24 C26 1.519(3)
C24 C25 1.520(3)
C24 C27 1.528(3)
C25 H25A 0.9600
C25 H25B 0.9600
C25 H25C 0.9600
C26 H26A 0.9600
C26 H26B 0.9600
C26 H26C 0.9600
C27 H27A 0.9600
C27 H27B 0.9600
C27 H27C 0.9600
O2 C28 1.423(3)
C28 H28A 0.9600
C28 H28B 0.9600
C28 H28C 0.9600

loop_
_geom_hbond_atom_site_label_D
_geom_hbond_atom_site_label_H
_geom_hbond_atom_site_label_A
_geom_hbond_distance_DH
_geom_hbond_distance_HA
_geom_hbond_distance_DA
_geom_hbond_angle_DHA
C12 H12A O2 0.93 2.40 2.987(3) 120.7
C19 H19A O1 0.93 2.36 2.854(2) 112.6

loop_
_geom_torsion_atom_site_label_1
_geom_torsion_atom_site_label_2
_geom_torsion_atom_site_label_3
_geom_torsion_atom_site_label_4
_geom_torsion
N1 Ni1 O1 C1 2.68(12)
N3 Ni1 O1 C1 -176.46(12)
Ni1 O1 C1 C6 1.75(19)
Ni1 O1 C1 C2 -176.64(14)
O1 C1 C2 C3 -175.92(16)
C6 C1 C2 C3 5.7(3)
O1 C1 C2 C20 4.3(3)
C6 C1 C2 C20 -174.08(17)
C1 C2 C3 C4 -0.3(3)
C20 C2 C3 C4 179.47(18)
C2 C3 C4 C5 -3.6(3)
C2 C3 C4 C24 176.48(17)
C3 C4 C5 C6 2.1(3)
C24 C4 C5 C6 -178.02(16)
C4 C5 C6 C1 3.3(3)
C4 C5 C6 N1 -175.59(16)
O1 C1 C6 C5 174.13(16)
C2 C1 C6 C5 -7.4(3)
O1 C1 C6 N1 -6.8(2)
C2 C1 C6 N1 171.67(15)
C5 C6 N1 C7 15.4(3)
C1 C6 N1 C7 -163.60(16)
C5 C6 N1 Ni1 -172.37(14)
C1 C6 N1 Ni1 8.62(18)
O1 Ni1 N1 C7 165.57(16)
N2 Ni1 N1 C7 -10.89(16)
O1 Ni1 N1 C6 -6.34(12)
N2 Ni1 N1 C6 177.20(12)
C6 N1 C7 C8 175.34(17)
Ni1 N1 C7 C8 4.2(3)
N1 C7 C8 C9 -171.4(2)
N1 C7 C8 C13 3.9(3)
C7 C8 C9 C10 175.9(2)
C13 C8 C9 C10 0.4(3)
C8 C9 C10 C11 2.2(4)
C9 C10 C11 C12 -1.6(4)
C10 C11 C12 C13 -1.8(4)
C11 C12 C13 N2 -173.5(2)
C11 C12 C13 C8 4.2(3)
C9 C8 C13 N2 174.27(19)
C7 C8 C13 N2 -0.9(3)
C9 C8 C13 C12 -3.5(3)
C7 C8 C13 C12 -178.70(18)
C12 C13 N2 C14 3.0(3)
C8 C13 N2 C14 -174.62(16)
C12 C13 N2 Ni1 167.69(15)
C8 C13 N2 Ni1 -10.0(3)
N1 Ni1 N2 C13 13.88(16)
N3 Ni1 N2 C13 -166.86(16)
N1 Ni1 N2 C14 178.74(13)
N3 Ni1 N2 C14 -2.00(13)
C13 N2 C14 O2 -66.6(2)
Ni1 N2 C14 O2 127.03(15)
C13 N2 C14 C15 168.15(15)
Ni1 N2 C14 C15 1.73(19)
O2 C14 C15 N3 -128.54(17)
N2 C14 C15 N3 -0.3(2)
O2 C14 C15 C16 52.7(2)
N2 C14 C15 C16 -179.06(17)
N3 C15 C16 C17 0.7(3)
C14 C15 C16 C17 179.41(18)
C15 C16 C17 C18 0.1(3)
C16 C17 C18 C19 -0.6(3)
C17 C18 C19 N3 0.5(3)
C16 C15 N3 C19 -0.8(3)
C14 C15 N3 C19 -179.66(16)
C16 C15 N3 Ni1 177.54(14)
C14 C15 N3 Ni1 -1.3(2)
C18 C19 N3 C15 0.3(3)
C18 C19 N3 Ni1 -177.91(14)
O1 Ni1 N3 C15 -174.59(13)
N2 Ni1 N3 C15 1.84(13)
O1 Ni1 N3 C19 3.64(16)
N2 Ni1 N3 C19 -179.92(16)
C3 C2 C20 C21 -121.0(2)
C1 C2 C20 C21 58.8(3)
C3 C2 C20 C22 -1.0(3)
C1 C2 C20 C22 178.8(2)
C3 C2 C20 C23 118.2(2)
C1 C2 C20 C23 -62.1(2)
C5 C4 C24 C26 119.1(2)
C3 C4 C24 C26 -61.1(3)
C5 C4 C24 C25 -121.4(2)
C3 C4 C24 C25 58.4(2)
C5 C4 C24 C27 -3.1(3)
C3 C4 C24 C27 176.8(2)
N2 C14 O2 C28 -55.4(2)
C15 C14 O2 C28 68.9(2)
